data_7010347
loop_
_publ_author_name
'Gioia Lobbia, Giancarlo'
'Pellei, Maura'
'Pettinari, Claudio'
'Santini, Carlo'
'Skelton, Brian W.'
'White, Allan H.'

_publ_section_title
;
 Bridged poly(1-imidazolyl)borate silver(I) complexes containing
 tertiary mono(phosphine) ligands. The first structurally authenticated
 bis(imidazolyl)borate metal complex&#x200A;&#x2020;
;
_journal_issue 5
_journal_name_full 'Journal of the Chemical Society, Dalton Transactions'
_journal_page_first 528
_journal_paper_doi 10.1039/b008135n
_journal_year 2001
_chemical_formula_sum 'C24 H41 Ag B N4 P'
_chemical_formula_weight 535.27
_space_group_IT_number 14
_symmetry_cell_setting monoclinic
_symmetry_space_group_name_Hall '-P 2yn'
_symmetry_space_group_name_H-M 'P 1 21/n 1'
_cell_angle_alpha 90.00000
_cell_angle_beta 101.230(2)
_cell_angle_gamma 90.00000
_cell_formula_units_Z 4
_cell_length_a 10.7190(10)
_cell_length_b 17.846(2)
_cell_length_c 13.7470(10)
_cell_measurement_reflns_used 5728
_cell_measurement_temperature 153
_cell_measurement_theta_max 29
_cell_measurement_theta_min 2
_cell_volume 2579.3(4)
_computing_cell_refinement 'Siemens SAINT (Siemens, 1995)'
_computing_data_collection 'Siemens SMART (Siemens, 1995)'
_computing_data_reduction 'xtal ADDREF SORTRF'
_computing_molecular_graphics xtal
_computing_publication_material 'xtal BONDLA CIFIO'
_computing_structure_refinement 'xtal CRYLSQ'
_computing_structure_solution xtal
_diffrn_ambient_temperature 153
_diffrn_measurement_device_type
;
Bruker SMART CCD diffractometer
;
_diffrn_measurement_method '\w scans'
_diffrn_radiation_detector 'CCD area detector'
_diffrn_radiation_monochromator graphite
_diffrn_radiation_source 'sealed tube'
_diffrn_radiation_type 'Mo K\a'
_diffrn_radiation_wavelength .71073
_diffrn_reflns_av_R_equivalents .034
_diffrn_reflns_av_sigmaI/netI .091
_diffrn_reflns_limit_h_max 13
_diffrn_reflns_limit_h_min -14
_diffrn_reflns_limit_k_max 24
_diffrn_reflns_limit_k_min 0
_diffrn_reflns_limit_l_max 18
_diffrn_reflns_limit_l_min 0
_diffrn_reflns_number 30672
_diffrn_reflns_theta_max 29.34
_diffrn_reflns_theta_min 1.89
_diffrn_standards_decay_% 0
_exptl_absorpt_coefficient_mu .862
_exptl_absorpt_correction_T_max 0.913
_exptl_absorpt_correction_T_min 0.811
_exptl_absorpt_correction_type multi-scan
_exptl_absorpt_process_details
;
 SADABS; Sheldrick, 1996
;
_exptl_crystal_colour colourless
_exptl_crystal_density_diffrn 1.378
_exptl_crystal_description prism
_exptl_crystal_F_000 1120
_exptl_crystal_size_max .2
_exptl_crystal_size_mid .14
_exptl_crystal_size_min .1
_refine_diff_density_max 1.091
_refine_diff_density_min -.342
_refine_ls_goodness_of_fit_all .923
_refine_ls_goodness_of_fit_ref .998
_refine_ls_hydrogen_treatment refall
_refine_ls_matrix_type full
_refine_ls_number_constraints 0
_refine_ls_number_parameters 444
_refine_ls_number_reflns 4212
_refine_ls_number_restraints 0
_refine_ls_R_factor_all .061
_refine_ls_R_factor_gt .029
_refine_ls_shift/su_max .045
_refine_ls_shift/su_mean .006
_refine_ls_structure_factor_coef F
_refine_ls_weighting_scheme calc
_refine_ls_wR_factor_all .038
_refine_ls_wR_factor_ref .033
_reflns_d_resolution_high .725
_reflns_d_resolution_low 10.735
_reflns_Friedel_coverage 0
_reflns_limit_h_max 14
_reflns_limit_h_min 0
_reflns_limit_k_max 24
_reflns_limit_k_min 0
_reflns_limit_l_max 18
_reflns_limit_l_min -18
_reflns_number_gt 4212
_reflns_number_total 6637
_reflns_threshold_expression 'F    > 4.00 sig(F   )'
_cod_data_source_file b008135n.txt
_cod_data_source_block cpa2
_cod_original_sg_symbol_Hall -p_2yn
_cod_original_sg_symbol_H-M P_1_21/n_1
_cod_original_formula_sum 'C24 H41 Ag1 B1 N4 P1'
_cod_database_code 7010347

loop_
_symmetry_equiv_pos_as_xyz
+x,+y,+z
1/2-x,1/2+y,1/2-z
-x,-y,-z
1/2+x,1/2-y,1/2+z

loop_
_atom_site_label
_atom_site_fract_x
_atom_site_fract_y
_atom_site_fract_z
_atom_site_U_iso_or_equiv
_atom_site_adp_type
_atom_site_calc_flag
_atom_site_calc_attached_atom
_atom_site_occupancy
_atom_site_disorder_assembly
_atom_site_disorder_group
Ag .46652(2) .207332(12) .575720(15) .02396(11) Uani ? ? 1.00000 ? ?
P1 .51047(6) .20692(4) .41347(5) .0174(3) Uani ? ? 1.00000 ? ?
C111 .3646(2) .18658(15) .3201(2) .0192(12) Uani ? ? 1.00000 ? ?
C112 .2713(3) .13710(17) .3641(2) .0234(14) Uani ? ? 1.00000 ? ?
C113 .1431(3) .13121(18) .2930(2) .0262(15) Uani ? ? 1.00000 ? ?
C114 .1584(3) .10182(18) .1925(2) .0284(15) Uani ? ? 1.00000 ? ?
C115 .2527(3) .1488(2) .1492(2) .0279(15) Uani ? ? 1.00000 ? ?
C116 .3808(3) .15424(18) .2199(2) .0237(14) Uani ? ? 1.00000 ? ?
C121 .5691(3) .29813(15) .3776(2) .0219(13) Uani ? ? 1.00000 ? ?
C122 .5839(3) .30576(16) .2695(2) .0276(15) Uani ? ? 1.00000 ? ?
C123 .6398(3) .38212(18) .2503(3) .0367(17) Uani ? ? 1.00000 ? ?
C124 .5602(3) .44561(18) .2792(3) .0367(17) Uani ? ? 1.00000 ? ?
C125 .5452(4) .43821(18) .3875(3) .0384(18) Uani ? ? 1.00000 ? ?
C126 .4892(3) .36307(17) .4060(2) .0297(15) Uani ? ? 1.00000 ? ?
C131 .6321(2) .13758(15) .3964(2) .0200(13) Uani ? ? 1.00000 ? ?
C132 .7605(3) .15731(17) .4636(3) .0282(15) Uani ? ? 1.00000 ? ?
C133 .8618(3) .09891(18) .4561(3) .0349(17) Uani ? ? 1.00000 ? ?
C134 .8195(3) .02088(18) .4792(3) .0344(17) Uani ? ? 1.00000 ? ?
C135 .6932(3) .00060(17) .4123(2) .0293(15) Uani ? ? 1.00000 ? ?
C136 .5923(3) .05881(15) .4208(2) .0235(14) Uani ? ? 1.00000 ? ?
N11 .5191(2) .12457(13) .87708(16) .0243(11) Uani ? ? 1.00000 ? ?
C12 .4774(3) .17023(17) .8004(2) .0240(14) Uani ? ? 1.00000 ? ?
N13 .5251(2) .15381(13) .72070(17) .0272(12) Uani ? ? 1.00000 ? ?
C14 .6022(3) .09270(18) .7492(2) .0329(16) Uani ? ? 1.00000 ? ?
C15 .5991(3) .07470(18) .8443(2) .0337(16) Uani ? ? 1.00000 ? ?
N21 .6190(2) .15492(13) 1.05327(16) .0239(11) Uani ? ? 1.00000 ? ?
C22 .6839(3) .21834(18) 1.0490(2) .0309(16) Uani ? ? 1.00000 ? ?
N23 .7973(2) .21970(14) 1.10879(17) .0301(13) Uani ? ? 1.00000 ? ?
C24 .8038(3) .15147(19) 1.1549(2) .0323(16) Uani ? ? 1.00000 ? ?
C25 .6967(3) .11177(18) 1.1218(2) .0309(15) Uani ? ? 1.00000 ? ?
B .4918(3) .1326(2) .9839(2) .0249(16) Uani ? ? 1.00000 ? ?
H111 .323(2) .2343(15) .308(2) .020(7) Uiso ? ? 1.00000 ? ?
H112a .260(2) .1554(15) .427(2) .024(8) Uiso ? ? 1.00000 ? ?
H112b .309(2) .0882(15) .379(2) .020(7) Uiso ? ? 1.00000 ? ?
H113a .106(2) .1788(16) .283(2) .019(7) Uiso ? ? 1.00000 ? ?
H113b .087(2) .1003(14) .3216(19) .018(7) Uiso ? ? 1.00000 ? ?
H114a .080(3) .1008(16) .149(2) .034(8) Uiso ? ? 1.00000 ? ?
H114b .188(2) .0492(14) .2000(18) .010(6) Uiso ? ? 1.00000 ? ?
H115a .218(3) .1986(17) .137(2) .033(9) Uiso ? ? 1.00000 ? ?
H115b .267(2) .1295(15) .089(2) .023(7) Uiso ? ? 1.00000 ? ?
H116a .416(3) .1052(16) .233(2) .027(8) Uiso ? ? 1.00000 ? ?
H116b .438(3) .1830(17) .192(2) .036(9) Uiso ? ? 1.00000 ? ?
H121 .654(3) .3018(14) .416(2) .019(7) Uiso ? ? 1.00000 ? ?
H122a .500(3) .3025(14) .226(2) .025(8) Uiso ? ? 1.00000 ? ?
H122b .632(3) .2675(18) .255(2) .042(10) Uiso ? ? 1.00000 ? ?
H123a .650(3) .3849(18) .178(2) .048(10) Uiso ? ? 1.00000 ? ?
H123b .723(3) .3849(16) .293(2) .031(8) Uiso ? ? 1.00000 ? ?
H124a .476(3) .4452(16) .240(2) .033(9) Uiso ? ? 1.00000 ? ?
H124b .591(3) .4951(18) .263(2) .047(10) Uiso ? ? 1.00000 ? ?
H125a .494(3) .4807(19) .406(2) .041(9) Uiso ? ? 1.00000 ? ?
H125b .631(4) .443(2) .423(3) .059(11) Uiso ? ? 1.00000 ? ?
H126a .475(3) .3586(17) .472(2) .036(9) Uiso ? ? 1.00000 ? ?
H126b .401(3) .3579(15) .369(2) .022(7) Uiso ? ? 1.00000 ? ?
H131 .645(2) .1393(14) .330(2) .018(7) Uiso ? ? 1.00000 ? ?
H132a .746(3) .1626(17) .531(2) .033(9) Uiso ? ? 1.00000 ? ?
H132b .788(3) .2041(15) .448(2) .023(7) Uiso ? ? 1.00000 ? ?
H133a .940(3) .1108(17) .504(2) .045(9) Uiso ? ? 1.00000 ? ?
H133b .878(3) .0984(16) .390(2) .029(8) Uiso ? ? 1.00000 ? ?
H134a .809(3) .0184(16) .551(2) .030(8) Uiso ? ? 1.00000 ? ?
H134b .880(3) -.0137(17) .470(2) .039(9) Uiso ? ? 1.00000 ? ?
H135a .666(2) -.0495(16) .429(2) .026(8) Uiso ? ? 1.00000 ? ?
H135b .701(3) -.0044(16) .345(2) .034(9) Uiso ? ? 1.00000 ? ?
H136a .513(3) .0453(16) .376(2) .028(8) Uiso ? ? 1.00000 ? ?
H136b .576(3) .0595(15) .490(2) .031(8) Uiso ? ? 1.00000 ? ?
H12 .420(3) .2106(15) .801(2) .028(8) Uiso ? ? 1.00000 ? ?
H14 .642(3) .0727(18) .705(2) .046(10) Uiso ? ? 1.00000 ? ?
H15 .639(3) .0364(16) .883(2) .030(8) Uiso ? ? 1.00000 ? ?
H22 .652(3) .2578(18) 1.010(2) .035(9) Uiso ? ? 1.00000 ? ?
H24 .871(3) .1393(17) 1.199(2) .037(9) Uiso ? ? 1.00000 ? ?
H25 .673(3) .0605(17) 1.140(2) .036(9) Uiso ? ? 1.00000 ? ?
H1a .417(3) .1796(16) .980(2) .024(8) Uiso ? ? 1.00000 ? ?
H1b .460(2) .0795(14) 1.0076(18) .012(6) Uiso ? ? 1.00000 ? ?

loop_
_atom_site_aniso_label
_atom_site_aniso_U_11
_atom_site_aniso_U_22
_atom_site_aniso_U_33
_atom_site_aniso_U_12
_atom_site_aniso_U_13
_atom_site_aniso_U_23
Ag .02488(11) .03084(12) .01619(10) -.00081(10) .00405(7) -.00041(11)
P1 .0184(3) .0180(3) .0160(3) .0008(3) .0039(3) .0004(3)
C111 .0191(13) .0202(14) .0185(13) .0012(11) .0037(11) .0009(10)
C112 .0229(14) .0273(16) .0206(14) -.0006(12) .0061(12) .0005(12)
C113 .0192(14) .0304(17) .0300(16) -.0012(13) .0073(12) .0020(13)
C114 .0213(15) .0314(18) .0292(16) -.0045(13) -.0031(13) -.0005(14)
C115 .0278(16) .0359(18) .0187(15) -.0026(14) .0014(12) -.0005(13)
C116 .0238(15) .0279(16) .0201(14) -.0035(13) .0058(12) -.0006(12)
C121 .0206(13) .0205(14) .0236(14) -.0008(12) .0016(11) .0007(12)
C122 .0324(17) .0228(17) .0305(16) -.0002(13) .0136(14) .0035(13)
C123 .037(2) .0271(17) .047(2) -.0043(14) .0112(17) .0088(16)
C124 .042(2) .0214(17) .044(2) .0013(15) .0003(16) .0089(14)
C125 .052(2) .0197(17) .0394(19) .0038(16) -.0012(17) -.0012(14)
C126 .0372(18) .0280(17) .0235(16) .0096(14) .0052(14) .0013(13)
C131 .0200(14) .0218(15) .0182(13) .0007(11) .0040(11) .0011(11)
C132 .0192(15) .0235(16) .0408(19) -.0034(12) .0032(13) .0006(14)
C133 .0192(15) .0344(18) .050(2) .0027(13) .0032(15) .0040(16)
C134 .0238(16) .0283(17) .048(2) .0062(14) -.0016(15) .0011(15)
C135 .0293(16) .0219(15) .0352(18) .0021(13) .0026(14) .0004(14)
C136 .0212(15) .0216(15) .0266(15) -.0003(12) .0023(12) .0006(12)
N11 .0243(12) .0282(13) .0194(12) -.0003(10) .0021(10) .0007(10)
C12 .0225(15) .0273(16) .0212(14) -.0001(13) .0016(12) .0040(12)
N13 .0289(13) .0322(14) .0198(12) .0004(11) .0032(10) .0009(11)
C14 .0401(18) .0344(18) .0245(16) .0086(15) .0067(14) -.0043(14)
C15 .043(2) .0300(17) .0256(16) .0095(15) .0010(14) .0024(14)
N21 .0258(12) .0286(13) .0178(12) -.0006(10) .0058(10) .0029(10)
C22 .0313(16) .035(2) .0264(15) -.0012(14) .0057(13) .0048(14)
N23 .0235(12) .0429(16) .0243(12) -.0062(11) .0059(10) .0006(11)
C24 .0247(16) .045(2) .0259(16) .0016(14) .0010(13) .0075(14)
C25 .0299(16) .0329(18) .0293(16) .0030(14) .0043(13) .0086(14)
B .0253(17) .0302(18) .0193(16) -.0029(15) .0043(13) .0055(14)

loop_
_atom_type_symbol
_atom_type_description
_atom_type_oxidation_number
_atom_type_number_in_cell
_atom_type_scat_dispersion_real
_atom_type_scat_dispersion_imag
_atom_type_scat_source
C ? 0 96 .002 .002 'Int Tables Vol IV Tables 2.2B and 2.3.1'
H ? 0 164 0 0 'Int Tables Vol IV Tables 2.2B and 2.3.1'
Ag ? 0 4 -1.085 1.101 'Int Tables Vol IV Tables 2.2B and 2.3.1'
B ? 0 4 0 .001 'Int Tables Vol IV Tables 2.2B and 2.3.1'
N ? 0 16 .004 .003 'Int Tables Vol IV Tables 2.2B and 2.3.1'
P ? 0 4 .09 .095 'Int Tables Vol IV Tables 2.2B and 2.3.1'

loop_
_diffrn_attenuator_code
_diffrn_attenuator_scale
? ?

loop_
_geom_angle_atom_site_label_1
_geom_angle_atom_site_label_2
_geom_angle_atom_site_label_3
_geom_angle_site_symmetry_1
_geom_angle_site_symmetry_2
_geom_angle_site_symmetry_3
_geom_angle
_geom_angle_publ_flag
P1 Ag N13 . . . 141.43(7) ?
P1 Ag N23 . . '4 454' 119.14(6) ?
N13 Ag N23 . . '4 454' 99.28(9) ?
Ag P1 C111 . . . 110.88(10) ?
Ag P1 C121 . . . 112.89(9) ?
Ag P1 C131 . . . 113.38(9) ?
C111 P1 C121 . . . 105.83(12) ?
C111 P1 C131 . . . 107.60(12) ?
C121 P1 C131 . . . 105.77(13) ?
P1 C111 C112 . . . 111.38(18) ?
P1 C111 C116 . . . 117.8(2) ?
P1 C111 H111 . . . 104.1(15) ?
C112 C111 C116 . . . 109.4(2) ?
C112 C111 H111 . . . 104.9(17) ?
C116 C111 H111 . . . 108.3(16) ?
C111 C112 C113 . . . 111.1(2) ?
C111 C112 H112a . . . 111.6(17) ?
C111 C112 H112b . . . 108.9(17) ?
C113 C112 H112a . . . 109.9(15) ?
C113 C112 H112b . . . 111.1(15) ?
H112a C112 H112b . . . 104(2) ?
C112 C113 C114 . . . 111.3(2) ?
C112 C113 H113a . . . 109.9(15) ?
C112 C113 H113b . . . 109.9(14) ?
C114 C113 H113a . . . 107.1(17) ?
C114 C113 H113b . . . 111.3(15) ?
H113a C113 H113b . . . 107(2) ?
C113 C114 C115 . . . 111.4(3) ?
C113 C114 H114a . . . 110(2) ?
C113 C114 H114b . . . 108.8(15) ?
C115 C114 H114a . . . 110(2) ?
C115 C114 H114b . . . 109.9(15) ?
H114a C114 H114b . . . 106(2) ?
C114 C115 C116 . . . 111.7(2) ?
C114 C115 H115a . . . 108(2) ?
C114 C115 H115b . . . 112.4(17) ?
C116 C115 H115a . . . 108.7(17) ?
C116 C115 H115b . . . 107.5(15) ?
H115a C115 H115b . . . 109(2) ?
C111 C116 C115 . . . 110.6(2) ?
C111 C116 H116a . . . 106.6(18) ?
C111 C116 H116b . . . 111(2) ?
C115 C116 H116a . . . 109.5(16) ?
C115 C116 H116b . . . 110.6(17) ?
H116a C116 H116b . . . 108(3) ?
P1 C121 C122 . . . 116.26(19) ?
P1 C121 C126 . . . 111.3(2) ?
P1 C121 H121 . . . 104.3(15) ?
C122 C121 C126 . . . 110.3(2) ?
C122 C121 H121 . . . 105.3(18) ?
C126 C121 H121 . . . 108.8(16) ?
C121 C122 C123 . . . 111.4(3) ?
C121 C122 H122a . . . 109.1(19) ?
C121 C122 H122b . . . 109(2) ?
C123 C122 H122a . . . 107.0(16) ?
C123 C122 H122b . . . 112(2) ?
H122a C122 H122b . . . 108(2) ?
C122 C123 C124 . . . 111.1(3) ?
C122 C123 H123a . . . 109.4(18) ?
C122 C123 H123b . . . 106.6(17) ?
C124 C123 H123a . . . 113.2(18) ?
C124 C123 H123b . . . 107.6(18) ?
H123a C123 H123b . . . 109(3) ?
C123 C124 C125 . . . 111.1(3) ?
C123 C124 H124a . . . 111.3(19) ?
C123 C124 H124b . . . 113(2) ?
C125 C124 H124a . . . 106(2) ?
C125 C124 H124b . . . 113(2) ?
H124a C124 H124b . . . 102(3) ?
C124 C125 C126 . . . 111.1(3) ?
C124 C125 H125a . . . 110.4(18) ?
C124 C125 H125b . . . 102(2) ?
C126 C125 H125a . . . 112(2) ?
C126 C125 H125b . . . 112(2) ?
H125a C125 H125b . . . 109(3) ?
C121 C126 C125 . . . 111.6(3) ?
C121 C126 H126a . . . 112.4(18) ?
C121 C126 H126b . . . 109.0(16) ?
C125 C126 H126a . . . 112.2(18) ?
C125 C126 H126b . . . 111.6(16) ?
H126a C126 H126b . . . 99(2) ?
P1 C131 C132 . . . 109.9(2) ?
P1 C131 C136 . . . 110.8(2) ?
P1 C131 H131 . . . 109.7(15) ?
C132 C131 C136 . . . 109.5(2) ?
C132 C131 H131 . . . 106.9(14) ?
C136 C131 H131 . . . 109.9(15) ?
C131 C132 C133 . . . 111.6(3) ?
C131 C132 H132a . . . 107.7(16) ?
C131 C132 H132b . . . 110.7(16) ?
C133 C132 H132a . . . 112.3(17) ?
C133 C132 H132b . . . 109.6(18) ?
H132a C132 H132b . . . 105(3) ?
C132 C133 C134 . . . 111.5(3) ?
C132 C133 H133a . . . 109(2) ?
C132 C133 H133b . . . 109.6(16) ?
C134 C133 H133a . . . 107.9(19) ?
C134 C133 H133b . . . 108.0(17) ?
H133a C133 H133b . . . 111(3) ?
C133 C134 C135 . . . 111.0(3) ?
C133 C134 H134a . . . 109.8(16) ?
C133 C134 H134b . . . 110(2) ?
C135 C134 H134a . . . 108.6(16) ?
C135 C134 H134b . . . 109.1(19) ?
H134a C134 H134b . . . 108(3) ?
C134 C135 C136 . . . 110.7(3) ?
C134 C135 H135a . . . 110.3(14) ?
C134 C135 H135b . . . 112.1(18) ?
C136 C135 H135a . . . 110.9(17) ?
C136 C135 H135b . . . 109.6(18) ?
H135a C135 H135b . . . 103(2) ?
C131 C136 C135 . . . 112.3(3) ?
C131 C136 H136a . . . 109.7(17) ?
C131 C136 H136b . . . 107.9(16) ?
C135 C136 H136a . . . 109.2(17) ?
C135 C136 H136b . . . 109.9(15) ?
H136a C136 H136b . . . 108(2) ?
C12 N11 C15 . . . 105.7(2) ?
C12 N11 B . . . 126.2(2) ?
C15 N11 B . . . 127.8(2) ?
N11 C12 N13 . . . 113.1(3) ?
N11 C12 H12 . . . 124.7(18) ?
N13 C12 H12 . . . 122.2(18) ?
Ag N13 C12 . . . 124.50(19) ?
Ag N13 C14 . . . 130.8(2) ?
C12 N13 C14 . . . 104.2(2) ?
N13 C14 C15 . . . 109.6(3) ?
N13 C14 H14 . . . 118(2) ?
C15 C14 H14 . . . 132(2) ?
N11 C15 C14 . . . 107.4(3) ?
N11 C15 H15 . . . 123(2) ?
C14 C15 H15 . . . 129(2) ?
C22 N21 C25 . . . 104.8(2) ?
C22 N21 B . . . 126.2(2) ?
C25 N21 B . . . 128.5(2) ?
N21 C22 N23 . . . 114.2(3) ?
N21 C22 H22 . . . 122.8(19) ?
N23 C22 H22 . . . 123.0(19) ?
C22 N23 C24 . . . 103.2(2) ?
C22 N23 Ag . . 4 122.6(2) ?
C24 N23 Ag . . 4 127.66(19) ?
N23 C24 C25 . . . 110.3(3) ?
N23 C24 H24 . . . 120(2) ?
C25 C24 H24 . . . 129(2) ?
N21 C25 C24 . . . 107.5(3) ?
N21 C25 H25 . . . 122.6(15) ?
C24 C25 H25 . . . 129.9(15) ?
N11 B N21 . . . 107.4(2) ?
N11 B H1a . . . 106.1(15) ?
N11 B H1b . . . 109.4(13) ?
N21 B H1a . . . 111.3(13) ?
N21 B H1b . . . 109.4(12) ?
H1a B H1b . . . 113(2) ?

loop_
_geom_bond_atom_site_label_1
_geom_bond_atom_site_label_2
_geom_bond_site_symmetry_1
_geom_bond_site_symmetry_2
_geom_bond_distance
_geom_bond_publ_flag
Ag P1 . . 2.3677(7) ?
Ag N13 . . 2.189(2) ?
Ag N23 . '4 454' 2.349(2) ?
P1 C111 . . 1.855(2) ?
P1 C121 . . 1.846(3) ?
P1 C131 . . 1.846(3) ?
C111 C112 . . 1.542(4) ?
C111 C116 . . 1.535(4) ?
C111 H111 . . .96(3) ?
C112 C113 . . 1.527(4) ?
C112 H112a . . .95(3) ?
C112 H112b . . .97(3) ?
C113 C114 . . 1.517(4) ?
C113 H113a . . .94(3) ?
C113 H113b . . .96(3) ?
C114 C115 . . 1.521(5) ?
C114 H114a . . .93(3) ?
C114 H114b . . .99(3) ?
C115 C116 . . 1.523(4) ?
C115 H115a . . .97(3) ?
C115 H115b . . .93(3) ?
C116 H116a . . .96(3) ?
C116 H116b . . .94(3) ?
C121 C122 . . 1.531(4) ?
C121 C126 . . 1.535(4) ?
C121 H121 . . .96(3) ?
C122 C123 . . 1.532(4) ?
C122 H122a . . .98(3) ?
C122 H122b . . .90(3) ?
C123 C124 . . 1.517(5) ?
C123 H123a . . 1.02(4) ?
C123 H123b . . .97(3) ?
C124 C125 . . 1.533(5) ?
C124 H124a . . .96(3) ?
C124 H124b . . .98(3) ?
C125 C126 . . 1.511(5) ?
C125 H125a . . 1.00(3) ?
C125 H125b . . .96(3) ?
C126 H126a . . .96(3) ?
C126 H126b . . .98(3) ?
C131 C132 . . 1.541(4) ?
C131 C136 . . 1.525(4) ?
C131 H131 . . .95(3) ?
C132 C133 . . 1.523(4) ?
C132 H132a . . .97(3) ?
C132 H132b . . .93(3) ?
C133 C134 . . 1.517(5) ?
C133 H133a . . .98(3) ?
C133 H133b . . .96(3) ?
C134 C135 . . 1.524(4) ?
C134 H134a . . 1.01(3) ?
C134 H134b . . .92(3) ?
C135 C136 . . 1.520(4) ?
C135 H135a . . .98(3) ?
C135 H135b . . .95(3) ?
C136 H136a . . .97(3) ?
C136 H136b . . 1.00(3) ?
N11 C12 . . 1.338(4) ?
N11 C15 . . 1.372(4) ?
N11 B . . 1.559(4) ?
C12 N13 . . 1.329(4) ?
C12 H12 . . .95(3) ?
N13 C14 . . 1.378(4) ?
C14 C15 . . 1.353(5) ?
C14 H14 . . .88(4) ?
C15 H15 . . .92(3) ?
N21 C22 . . 1.336(4) ?
N21 C25 . . 1.367(4) ?
N21 B . . 1.556(4) ?
C22 N23 . . 1.328(4) ?
C22 H22 . . .91(3) ?
N23 C24 . . 1.368(4) ?
C24 C25 . . 1.350(4) ?
C24 H24 . . .87(3) ?
C25 H25 . . 1.00(3) ?
B H1a . . 1.16(3) ?
B H1b . . 1.08(2) ?

loop_
_geom_contact_atom_site_label_1
_geom_contact_atom_site_label_2
_geom_contact_distance
_geom_contact_site_symmetry_1
_geom_contact_site_symmetry_2
_geom_contact_publ_flag
Ag C111 3.490(3) . . ?
Ag C112 3.470(3) . . ?
Ag C121 3.523(3) . . ?
Ag C126 3.667(3) . . ?
Ag C131 3.533(3) . . ?
Ag C12 3.139(3) . . ?
Ag C14 3.261(3) . . ?
Ag C22 3.262(3) . '4 454' ?
Ag C24 3.363(3) . '4 454' ?
Ag H112a 2.86(2) . . ?
Ag H115a 3.15(3) . 4 ?
Ag H126a 3.06(3) . . ?
Ag H132a 3.27(3) . . ?
Ag H135a 3.15(3) . '3 656' ?
Ag H136b 3.20(3) . . ?
Ag H12 3.24(3) . . ?
Ag H14 3.34(3) . . ?
Ag H22 3.37(3) . '4 454' ?
P1 C112 2.812(3) . . ?
P1 C116 2.908(3) . . ?
P1 C122 2.873(3) . . ?
P1 C126 2.796(3) . . ?
P1 C132 2.779(3) . . ?
P1 C136 2.781(3) . . ?
P1 H111 2.29(2) . . ?
P1 H121 2.28(3) . . ?
P1 H131 2.34(3) . . ?
C111 C113 2.531(4) . . ?
C111 C114 2.957(4) . . ?
C111 C115 2.514(4) . . ?
C111 C121 2.952(4) . . ?
C111 C131 2.986(4) . . ?
C111 H112a 2.09(3) . . ?
C111 H112b 2.07(3) . . ?
C111 H116a 2.03(3) . . ?
C111 H116b 2.07(3) . . ?
C112 C114 2.513(4) . . ?
C112 C115 2.929(4) . . ?
C112 C116 2.511(4) . . ?
C112 H111 2.02(3) . . ?
C112 H113a 2.05(3) . . ?
C112 H113b 2.06(2) . . ?
C112 H116a 2.66(3) . . ?
C113 C115 2.509(5) . . ?
C113 C116 2.944(4) . . ?
C113 H111 2.64(3) . . ?
C113 H112a 2.06(3) . . ?
C113 H112b 2.08(2) . . ?
C113 H114a 2.03(3) . . ?
C113 H114b 2.06(3) . . ?
C114 C116 2.520(4) . . ?
C114 H113a 2.00(3) . . ?
C114 H113b 2.07(3) . . ?
C114 H115a 2.04(3) . . ?
C114 H115b 2.07(3) . . ?
C115 H111 2.66(3) . . ?
C115 H113a 2.70(3) . . ?
C115 H114a 2.04(3) . . ?
C115 H114b 2.08(3) . . ?
C115 H116a 2.05(3) . . ?
C115 H116b 2.05(3) . . ?
C116 H111 2.05(3) . . ?
C116 H115a 2.05(3) . . ?
C116 H115b 2.01(3) . . ?
C121 C123 2.531(5) . . ?
C121 C124 2.952(4) . . ?
C121 C125 2.519(4) . . ?
C121 C131 2.944(4) . . ?
C121 H122a 2.07(3) . . ?
C121 H122b 2.02(3) . . ?
C121 H123b 2.69(3) . . ?
C121 H126a 2.10(3) . . ?
C121 H126b 2.07(3) . . ?
C122 C124 2.515(4) . . ?
C122 C125 2.941(5) . . ?
C122 C126 2.517(5) . . ?
C122 H121 2.01(3) . . ?
C122 H123a 2.10(3) . . ?
C122 H123b 2.04(3) . . ?
C123 C125 2.516(6) . . ?
C123 C126 2.940(5) . . ?
C123 H121 2.67(3) . . ?
C123 H122a 2.05(3) . . ?
C123 H122b 2.05(3) . . ?
C123 H124a 2.07(3) . . ?
C123 H124b 2.10(3) . . ?
C123 H125b 2.63(4) . . ?
C124 C126 2.510(5) . . ?
C124 H122a 2.70(3) . . ?
C124 H123a 2.14(4) . . ?
C124 H123b 2.03(3) . . ?
C124 H125a 2.10(3) . . ?
C124 H125b 1.97(4) . . ?
C125 H121 2.70(2) . . ?
C125 H123b 2.68(3) . . ?
C125 H124a 2.02(3) . . ?
C125 H124b 2.12(4) . . ?
C125 H126a 2.07(3) . . ?
C125 H126b 2.08(3) . . ?
C126 H121 2.06(3) . . ?
C126 H124a 2.69(3) . . ?
C126 H125a 2.10(3) . . ?
C126 H125b 2.07(4) . . ?
C131 C133 2.534(4) . . ?
C131 C134 2.962(4) . . ?
C131 C135 2.529(4) . . ?
C131 H132a 2.06(3) . . ?
C131 H132b 2.06(3) . . ?
C131 H136a 2.07(3) . . ?
C131 H136b 2.07(3) . . ?
C132 C134 2.514(4) . . ?
C132 C135 2.939(4) . . ?
C132 C136 2.505(4) . . ?
C132 H131 2.03(2) . . ?
C132 H133a 2.07(3) . . ?
C132 H133b 2.05(3) . . ?
C133 C135 2.506(4) . . ?
C133 C136 2.924(4) . . ?
C133 H132a 2.09(3) . . ?
C133 H132b 2.03(3) . . ?
C133 H134a 2.09(3) . . ?
C133 H134b 2.03(3) . . ?
C134 C136 2.504(4) . . ?
C134 H133a 2.05(3) . . ?
C134 H133b 2.03(3) . . ?
C134 H135a 2.08(3) . . ?
C134 H135b 2.07(3) . . ?
C135 H134a 2.08(3) . . ?
C135 H134b 2.02(3) . . ?
C135 H136a 2.06(3) . . ?
C135 H136b 2.09(3) . . ?
C136 H131 2.05(3) . . ?
C136 H135a 2.08(3) . . ?
C136 H135b 2.04(3) . . ?
N11 N13 2.225(3) . . ?
N11 C14 2.195(4) . . ?
N11 N21 2.509(3) . . ?
N11 H12 2.03(3) . . ?
N11 H15 2.02(3) . . ?
N11 H1a 2.18(3) . . ?
N11 H1b 2.17(3) . . ?
C12 C14 2.137(5) . . ?
C12 C15 2.160(4) . . ?
C12 B 2.585(4) . . ?
C12 H1a 2.68(3) . . ?
N13 C15 2.232(4) . . ?
N13 H12 2.00(3) . . ?
N13 H14 1.95(3) . . ?
C14 H15 2.06(3) . . ?
C15 B 2.633(5) . . ?
C15 H14 2.05(4) . . ?
N21 N23 2.237(3) . . ?
N21 C24 2.191(4) . . ?
N21 H22 1.98(3) . . ?
N21 H25 2.08(3) . . ?
N21 H1a 2.25(3) . . ?
N21 H1b 2.17(2) . . ?
C22 C24 2.114(4) . . ?
C22 C25 2.141(4) . . ?
C22 B 2.581(4) . . ?
N23 C25 2.231(4) . . ?
N23 H22 1.98(3) . . ?
N23 H24 1.96(3) . . ?
C24 H25 2.13(3) . . ?
C25 B 2.633(4) . . ?
C25 H24 2.02(3) . . ?
H111 H112a 2.35(4) . . ?
H111 H116b 2.39(4) . . ?
H112a H112b 1.51(4) . . ?
H112a H113a 2.36(4) . . ?
H112a H113b 2.34(3) . . ?
H112a H22 2.36(4) . '4 454' ?
H112b H113b 2.37(3) . . ?
H112b H136a 2.33(4) . . ?
H113a H113b 1.53(4) . . ?
H113a H114a 2.28(4) . . ?
H113b H114a 2.35(4) . . ?
H113b H114b 2.35(4) . . ?
H114a H114b 1.53(4) . . ?
H114a H115a 2.31(4) . . ?
H114a H115b 2.37(4) . . ?
H114a H125a 2.36(4) . '2 545' ?
H114b H115b 2.37(4) . . ?
H115a H115b 1.54(4) . . ?
H115a H116b 2.35(4) . . ?
H115b H116a 2.32(4) . . ?
H115b H116b 2.29(4) . . ?
H116a H116b 1.53(4) . . ?
H116a H136a 2.31(4) . . ?
H116b H122a 2.26(4) . . ?
H121 H122b 2.27(4) . . ?
H121 H132b 2.25(4) . . ?
H122a H122b 1.53(4) . . ?
H122a H123a 2.37(4) . . ?
H122b H123a 2.37(5) . . ?
H122b H123b 2.33(4) . . ?
H123a H123b 1.62(4) . . ?
H124a H124b 1.50(4) . . ?
H124a H125a 2.34(4) . . ?
H124b H125b 2.34(5) . . ?
H125a H125b 1.59(5) . . ?
H125a H126a 2.39(5) . . ?
H126a H126b 1.48(4) . . ?
H131 H132b 2.31(3) . . ?
H131 H136a 2.36(4) . . ?
H132a H132b 1.50(4) . . ?
H132a H133a 2.36(5) . . ?
H132b H133a 2.35(4) . . ?
H132b H133b 2.33(4) . . ?
H133a H133b 1.60(4) . . ?
H133a H134a 2.34(4) . . ?
H133a H134b 2.34(4) . . ?
H133b H134b 2.28(4) . . ?
H134a H134b 1.57(5) . . ?
H134a H135a 2.37(4) . . ?
H134b H135a 2.34(4) . . ?
H134b H135b 2.32(4) . . ?
H135a H135b 1.51(4) . . ?
H135a H136a 2.37(4) . . ?
H135a H136b 2.40(4) . . ?
H135b H136a 2.31(4) . . ?
H136a H136b 1.59(4) . . ?
H1a H1b 1.86(4) . . ?

loop_
_geom_hbond_atom_site_label_D
_geom_hbond_atom_site_label_H
_geom_hbond_atom_site_label_A
_geom_hbond_site_symmetry_D
_geom_hbond_site_symmetry_H
_geom_hbond_site_symmetry_A
_geom_hbond_distance_DH
_geom_hbond_distance_HA
_geom_hbond_distance_DA
_geom_hbond_angle_DHA
_geom_hbond_publ_flag
? ? ? ? ? ? ? ? ? ? ?

loop_
_geom_torsion_atom_site_label_1
_geom_torsion_atom_site_label_2
_geom_torsion_atom_site_label_3
_geom_torsion_atom_site_label_4
_geom_torsion_site_symmetry_1
_geom_torsion_site_symmetry_2
_geom_torsion_site_symmetry_3
_geom_torsion_site_symmetry_4
_geom_torsion
_geom_torsion_publ_flag
? ? ? ? ? ? ? ? ? ?
